data_2001782
loop_
_publ_author_name
'Palmer, R. A.'
'Palmer, H. T.'
'Lisgarten, J. N.'
'Lancaster, R.'

_publ_section_title
;
 Polymorphism in dethoxyprone, a steroidal anaesthetic. I. Structure of
 11\a-dimethylamino-2\b-ethoxy-3\a-hydroxy-5\a-pregnan-20-one
 (dethoxyprone form I)
;
_journal_issue 4
_journal_name_full 'Acta Crystallographica Section C'
_journal_page_first 721
_journal_page_last 723
_journal_paper_doi 10.1107/S0108270192009028
_journal_volume 49
_journal_year 1993
_chemical_formula_moiety 'C25 H43 N1 O3'
_chemical_formula_sum 'C25 H43 N O3'
_chemical_formula_weight 405
_space_group_crystal_system monoclinic
_space_group_IT_number 4
_space_group_name_Hall 'P 2yb'
_space_group_name_H-M_alt 'P 1 21 1'
_cell_angle_alpha 90
_cell_angle_beta 95.7(2)
_cell_angle_gamma 90
_cell_formula_units_Z 2
_cell_length_a 8.654(2)
_cell_length_b 6.4280(10)
_cell_length_c 21.032(3)
_cell_volume 1164.2(5)
_diffrn_radiation_type Cu
_diffrn_radiation_wavelength 1.5418
_exptl_absorpt_coefficient_mu 0.505
_exptl_crystal_density_diffrn 1.16
_exptl_crystal_F_000 448
_cod_data_source_file ab1023.cif
_cod_data_source_block ab1023_structure_1_of_1
_cod_original_cell_volume 1164(2)
_cod_original_formula_sum 'C25 H43 N1 O3'
_cod_database_code 2001782

loop_
_space_group_symop_id
_space_group_symop_operation_xyz
1 x,y,z
2 -x,y+1/2,-z

loop_
_atom_site_label
_atom_site_fract_x
_atom_site_fract_y
_atom_site_fract_z
_atom_site_U_iso_or_equiv
C(1) .9961(3) .1694(7) .86900(10) .0370(10)
C(2) .8932(6) .2213(7) .92150(10) .0400(10)
C(3) .7956(3) .4177(8) .90580(10) .046(2)
C(4) .7128(3) .4038 .84020(10) .0430(10)
C(5) .8234(3) .3673(7) .78850(10) .0038(2)
C(6) .7413(4) .3867(8) .72180(10) .050(2)
C(7) .8609(4) .3888(8) .67320(10) .050(2)
C(8) .9689(3) .2001(7) .67980(10) .0400(10)
C(9) 1.0448(3) .1655(7) .74980(10) .0300(10)
C(10) .9184(3) .1632(7) .79900(10) .0330(10)
C(11) 1.1528(3) -.0271(7) .74910(10) .0340(10)
C(12) 1.2767(3) -.0007(7) .70120(10) .0410(10)
C(13) 1.2041(3) .0368(8) .63330(10) .042(2)
C(14) 1.0973(4) .2252(7) .63540(10) .051(2)
C(15) 1.0534(4) .2781(8) .56520(10) .060(2)
C(16) 1.2056(4) .2377(9) .5347(2) .060(2)
C(17) 1.3152(4) .1179(8) .58430(10) .051(2)
C(18) 1.1195(4) -.1591(8) .60600(10) .050(2)
C(19) .8175(3) -.0328(7) .78860(10) .042(2)
C(20) 1.4101(4) -.0495(9) .5561(2) .070(2)
C(21) 1.5546(5) -.1194(14) .5964(2) .099(4)
C(22) 1.2644(4) -.3074(8) .8175(2) .054(2)
C(23) 1.3543(3) .0414(9) .83840(10) .050(2)
C(24) .7384(4) .0533(8) .9935(2) .058(2)
C(25) .6466(5) -.1394(9) 1.0025(2) .070(2)
N(1) 1.2254(3) -.0884(7) .81290(10) .0400(10)
O(2) .7933(2) .0478(7) .93180(10) .0450(10)
O(3) .9042(3) .5867(6) .91240(10) .0530(10)
O(20) 1.3760(4) -.1216(8) .50330(10) .073(2)
H(11) 1.0872 .2847 .8709 ?
H(12) 1.0464 .0180 .8796 ?
H(21) .9679 .2523 .9647 ?
H(31) .7055 .4384 .9373 ?
H(41) .6308 .2768 .8398 ?
H(42) .6511 .5479 .8298 ?
H(51) .9084 .4907 .7933 ?
H(61) .6639 .2562 .7123 ?
H(62) .6754 .5296 .7180 ?
H(71) .9302 .5283 .6802 ?
H(72) .8006 .3893 .6257 ?
H(81) .8982 .0652 .6669 ?
H(91) 1.1182 .2935 .7672 ?
H(111) 1.0770 -.1538 .7327 ?
H(121) 1.3459 -.1407 .7017 ?
H(122) 1.3503 .1297 .7160 ?
H(141) 1.1520 .3599 .6586 ?
H(151) .9614 .1781 .5446 ?
H(152) 1.0180 .4386 .5594 ?
H(161) 1.2583 .3836 .5232 ?
H(162) 1.1825 .1459 .4918 ?
H(171) 1.4063 .2155 .6069 ?
H(181) 1.0816 -.1308 .5563 ?
H(182) 1.0198 -.1906 .6316 ?
H(183) 1.1968 -.2913 .6100 ?
H(191) .7690 -.0355 .7392 ?
H(192) .7247 -.0229 .8192 ?
H(193) .8835 -.1732 .7993 ?
H(211) 1.5645 -.0477 .6430 ?
H(212) 1.6529 -.0756 .5775 ?
H(213) 1.5521 -.2865 .6016 ?
H(221) 1.1654 -.4053 .8036 ?
H(222) 1.3050 -.3365 .8670 ?
H(223) 1.3565 -.3416 .7879 ?
H(231) 1.3289 .2033 .8284 ?
H(232) 1.4612 -.0006 .8192 ?
H(233) 1.3664 .0167 .8894 ?
H(241) .8360 .0609 1.0296 ?
H(242) .6655 .1882 .9972 ?
H(251) .5876 -.1283 1.0452 ?
H(252) .7310 -.2635 1.0078 ?
H(253) .5631 -.1714 .9620 ?
H(O3) .8597 .7066 .9186 ?

loop_
_geom_angle_atom_site_label_1
_geom_angle_atom_site_label_2
_geom_angle_atom_site_label_3
_geom_angle
C(2) C(1) C(10) 117.5(2)
C(1) C(2) C(3) 111.9(2)
O(2) C(2) C(1) 110.0(2)
O(2) C(2) C(3) 110.1(2)
C(24) O(2) C(2) 112.2(2)
C(25) C(24) O(2) 109.0(3)
C(2) C(3) C(4) 110.6(3)
C(2) C(3) O(3) 105.1(2)
C(4) C(3) O(3) 112.6(3)
C(3) C(4) C(5) 112.8(2)
C(4) C(5) C(10) 112.7(2)
C(5) C(10) C(1) 106.6(2)
C(5) C(10) C(19) 112.8(2)
C(1) C(10) C(19) 110.0(2)
C(9) C(10) C(19) 109.6(2)
C(9) C(10) C(5) 106.9(2)
C(10) C(5) C(6) 113.2(3)
C(4) C(5) C(6) 112.1(2)
C(5) C(6) C(7) 109.5(2)
C(6) C(7) C(8) 112.4(3)
C(7) C(8) C(9) 113.2(2)
C(9) C(8) C(14) 109.1(2)
C(8) C(9) C(10) 111.3(2)
C(7) C(8) C(14) 109.6(2)
C(8) C(9) C(11) 107.5(2)
C(10) C(9) C(11) 117.2(2)
C(9) C(11) C(12) 112.0(2)
C(11) C(12) C(13) 112.3(2)
C(12) C(13) C(14) 107.1(2)
C(13) C(14) C(8) 114.3(2)
C(9) C(11) N(1) 113.9(2)
C(12) C(11) N(1) 111.0(2)
C(11) N(1) C(22) 113.3(3)
C(11) N(1) C(23) 115.1(2)
C(13) C(14) C(15) 104.0(2)
C(8) C(14) C(15) 119.3(3)
C(14) C(15) C(16) 102.9(3)
C(15) C(16) C(17) 107.2(2)
C(16) C(17) C(13) 103.6(2)
C(17) C(13) C(14) 99.7(2)
C(12) C(13) C(18) 110.9(3)
C(17) C(13) C(18) 109.1(2)
C(13) C(17) C(20) 114.5(3)
C(16) C(17) C(20) 114.3(3)
C(17) C(20) C(21) 116.4(4)
C(17) C(20) O(20) 122.7(4)

loop_
_geom_bond_atom_site_label_1
_geom_bond_atom_site_label_2
_geom_bond_distance
C(1) C(2) 1.523(3)
C(2) C(3) 1.536(4)
C(3) C(4) 1.493(4)
C(4) C(5) 1.538(4)
C(5) C(6) 1.513(4)
C(6) C(7) 1.525(4)
C(7) C(8) 1.529(4)
C(8) C(9) 1.568(3)
C(9) C(10) 1.578(3)
C(9) C(11) 1.552(4)
C(11) C(12) 1.552(3)
C(12) C(13) 1.521(4)
C(13) C(14) 1.526(4)
C(14) C(8) 1.530(4)
C(14) C(15) 1.526(4)
C(15) C(16) 1.543(4)
C(16) C(17) 1.544(5)
C(17) C(13) 1.567(4)
C(13) C(18) 1.539(4)
C(10) C(19) 1.536(4)
C(17) C(20) 1.511(5)
C(20) C(21) 1.508(6)
C(20) O(20) 1.212(4)
C(11) N(1) 1.477(3)
N(1) C(22) 1.448(4)
N(1) C(23) 1.453(4)
C(2) O(2) 1.441(4)
O(2) C(24) 1.425(3)
C(24) C(25) 1.493(5)
C(3) O(3) 1.433(4)
C(1) C(10) 1.557(3)
C(5) C(10) 1.552(4)
